data_4003298
loop_
_publ_author_name
'Dang, Yangyang'
'Zhong, Cheng'
'Zhang, Guodong'
'Ju, Dianxing'
'Wang, Lei'
'Xia, Shengqing'
'Xia, Haibing'
'Tao, Xutang'

_publ_section_title
;
 Crystallographic Investigations into Properties of Acentric Hybrid
 Perovskite Single Crystals NH(CH3)3SnX3 (X = Cl, Br)
;
_journal_issue 19
_journal_name_full 'Chemistry of Materials'
_journal_page_first 6968
_journal_paper_doi 10.1021/acs.chemmater.6b02653
_journal_volume 28
_journal_year 2016
_chemical_formula_sum 'C3 H10 Cl3 N Sn'
_chemical_formula_weight 285.16
_space_group_IT_number 36
_space_group_name_Hall 'C 2c -2'
_space_group_name_H-M_alt 'C m c 21'
_symmetry_cell_setting orthorhombic
_symmetry_space_group_name_H-M 'C m c 21'
_atom_sites_solution_hydrogens geom
_atom_sites_solution_primary direct
_atom_sites_solution_secondary difmap
_audit_creation_method SHELXL-97
_cell_angle_alpha 90.000(5)
_cell_angle_beta 90.000(5)
_cell_angle_gamma 90.000(5)
_cell_formula_units_Z 4
_cell_length_a 9.598(5)
_cell_length_b 8.368(5)
_cell_length_c 12.416(5)
_cell_measurement_reflns_used 3955
_cell_measurement_temperature 420
_cell_measurement_theta_max 27.41
_cell_measurement_theta_min 3.27
_cell_volume 997.2(9)
_computing_cell_refinement 'Bruker SAINT'
_computing_data_collection 'Bruker APEX2'
_computing_data_reduction 'Bruker SAINT'
_computing_molecular_graphics 'Bruker SHELXTL'
_computing_publication_material 'Bruker SHELXTL'
_computing_structure_refinement 'SHELXL-97 (Sheldrick, 1997)'
_computing_structure_solution 'SHELXS-97 (Sheldrick, 1990)'
_diffrn_ambient_temperature 420
_diffrn_measured_fraction_theta_full 0.989
_diffrn_measured_fraction_theta_max 0.989
_diffrn_measurement_device_type '\f and \w scans'
_diffrn_radiation_monochromator graphite
_diffrn_radiation_source 'fine-focus sealed tube'
_diffrn_radiation_type MoK\a
_diffrn_radiation_wavelength 0.71069
_diffrn_reflns_av_R_equivalents 0.0249
_diffrn_reflns_av_sigmaI/netI 0.0264
_diffrn_reflns_limit_h_max 10
_diffrn_reflns_limit_h_min -12
_diffrn_reflns_limit_k_max 10
_diffrn_reflns_limit_k_min -9
_diffrn_reflns_limit_l_max 16
_diffrn_reflns_limit_l_min -13
_diffrn_reflns_number 2949
_diffrn_reflns_theta_full 27.54
_diffrn_reflns_theta_max 27.54
_diffrn_reflns_theta_min 3.23
_exptl_absorpt_coefficient_mu 3.291
_exptl_absorpt_correction_T_max 0.6743
_exptl_absorpt_correction_T_min 0.4385
_exptl_absorpt_correction_type multi-scan
_exptl_absorpt_process_details sadabs
_exptl_crystal_colour colorless
_exptl_crystal_density_diffrn 1.899
_exptl_crystal_density_method 'not measured'
_exptl_crystal_description plate
_exptl_crystal_F_000 544
_exptl_crystal_size_max 0.30
_exptl_crystal_size_mid 0.20
_exptl_crystal_size_min 0.13
_refine_diff_density_max 0.293
_refine_diff_density_min -0.478
_refine_diff_density_rms 0.062
_refine_ls_abs_structure_details 'Flack H D (1983), Acta Cryst. A39, 876-881'
_refine_ls_abs_structure_Flack 0.06(5)
_refine_ls_extinction_coef 0.0161(9)
_refine_ls_extinction_expression Fc^*^=kFc[1+0.001xFc^2^\l^3^/sin(2\q)]^-1/4^
_refine_ls_extinction_method SHELXL
_refine_ls_goodness_of_fit_ref 1.043
_refine_ls_hydrogen_treatment constr
_refine_ls_matrix_type full
_refine_ls_number_parameters 46
_refine_ls_number_reflns 1053
_refine_ls_number_restraints 1
_refine_ls_restrained_S_all 1.042
_refine_ls_R_factor_all 0.0357
_refine_ls_R_factor_gt 0.0262
_refine_ls_shift/su_max 0.000
_refine_ls_shift/su_mean 0.000
_refine_ls_structure_factor_coef Fsqd
_refine_ls_weighting_details 'calc w=1/[\s^2^(Fo^2^)+(0.0307P)^2^+0.4179P] where P=(Fo^2^+2Fc^2^)/3'
_refine_ls_weighting_scheme calc
_refine_ls_wR_factor_gt 0.0611
_refine_ls_wR_factor_ref 0.0672
_reflns_number_gt 855
_reflns_number_total 1053
_reflns_threshold_expression >2sigma(I)
_cod_data_source_file cm6b02653_si_004.cif
_cod_data_source_block x1
_cod_depositor_comments
;
The following automatic conversions were performed:

data item '_symmetry_cell_setting' value 'Orthorhombic' was changed
to 'orthorhombic' in accordance with the
/home/saulius/struct/COD-crude-data/automatic-downloads/DataCite-retrospective/ACS/depositions/lib/dictionaries/cif_core.dic
dictionary named 'cif_core.dic' version 2.4.2 last updated on
2011-04-26.

Automatic conversion script
Id: cif_fix_values 6909 2019-04-08 15:41:33Z antanas 
;
_cod_original_sg_symbol_H-M Cmc21
_cod_database_code 4003298

loop_
_symmetry_equiv_pos_as_xyz
'x, y, z'
'-x, -y, z+1/2'
'-x, y, z'
'x, -y, z+1/2'
'x+1/2, y+1/2, z'
'-x+1/2, -y+1/2, z+1/2'
'-x+1/2, y+1/2, z'
'x+1/2, -y+1/2, z+1/2'

loop_
_atom_site_label
_atom_site_type_symbol
_atom_site_fract_x
_atom_site_fract_y
_atom_site_fract_z
_atom_site_U_iso_or_equiv
_atom_site_adp_type
_atom_site_occupancy
_atom_site_symmetry_multiplicity
_atom_site_calc_flag
_atom_site_refinement_flags
Sn1 Sn 1.0000 0.96300(4) 0.6504 0.0845(2) Uani 1 2 d S
Cl2 Cl 1.0000 0.9798(3) 0.8498(2) 0.1075(7) Uani 1 2 d S
Cl3 Cl 0.81724(15) 0.75210(17) 0.6524(3) 0.1195(5) Uani 1 1 d .
C2 C 1.0000 0.416(2) 0.8084(19) 0.222(12) Uani 1 2 d S
H2A H 1.0418 0.3311 0.8490 0.333 Uiso 0.50 1 calc PR
H2B H 1.0523 0.4335 0.7436 0.333 Uiso 0.50 1 calc PR
H2C H 0.9059 0.3879 0.7904 0.333 Uiso 0.50 1 calc PR
N1 N 1.0000 0.5583(7) 0.8712(6) 0.0803(16) Uani 1 2 d S
C1 C 0.8795(13) 0.5781(17) 0.9322(15) 0.214(8) Uani 1 1 d .
H1A H 0.8842 0.5113 0.9950 0.321 Uiso 1 1 calc R
H1B H 0.7998 0.5487 0.8899 0.321 Uiso 1 1 calc R
H1C H 0.8713 0.6878 0.9538 0.321 Uiso 1 1 calc R

loop_
_atom_site_aniso_label
_atom_site_aniso_U_11
_atom_site_aniso_U_22
_atom_site_aniso_U_33
_atom_site_aniso_U_23
_atom_site_aniso_U_13
_atom_site_aniso_U_12
Sn1 0.1143(4) 0.0724(3) 0.0668(3) 0.0104(4) 0.000 0.000
Cl2 0.141(2) 0.1094(15) 0.0726(14) -0.0068(11) 0.000 0.000
Cl3 0.1112(10) 0.1090(8) 0.1383(12) -0.008(2) -0.0177(18) -0.0165(7)
C2 0.36(4) 0.107(9) 0.20(2) -0.059(11) 0.000 0.000
N1 0.083(4) 0.081(4) 0.077(4) 0.000(3) 0.000 0.000
C1 0.185(11) 0.195(11) 0.262(17) 0.099(11) 0.127(12) 0.056(8)

loop_
_atom_type_symbol
_atom_type_description
_atom_type_scat_dispersion_real
_atom_type_scat_dispersion_imag
_atom_type_scat_source
C C 0.0033 0.0016 'International Tables Vol C Tables 4.2.6.8 and 6.1.1.4'
H H 0.0000 0.0000 'International Tables Vol C Tables 4.2.6.8 and 6.1.1.4'
N N 0.0061 0.0033 'International Tables Vol C Tables 4.2.6.8 and 6.1.1.4'
Cl Cl 0.1484 0.1585 'International Tables Vol C Tables 4.2.6.8 and 6.1.1.4'
Sn Sn -0.6537 1.4246 'International Tables Vol C Tables 4.2.6.8 and 6.1.1.4'

loop_
_geom_angle_atom_site_label_1
_geom_angle_atom_site_label_2
_geom_angle_atom_site_label_3
_geom_angle
_geom_angle_site_symmetry_1
_geom_angle_site_symmetry_3
Cl2 Sn1 Cl3 91.76(11) . .
Cl2 Sn1 Cl3 91.76(11) . 3_755
Cl3 Sn1 Cl3 89.65(9) . 3_755
C1 N1 C1 112.3(19) 3_755 .
C1 N1 C2 113.4(10) 3_755 .
C1 N1 C2 113.4(10) . .

loop_
_geom_bond_atom_site_label_1
_geom_bond_atom_site_label_2
_geom_bond_distance
_geom_bond_site_symmetry_2
Sn1 Cl2 2.479(3) .
Sn1 Cl3 2.4884(17) .
Sn1 Cl3 2.4884(17) 3_755
C2 N1 1.422(16) .
N1 C1 1.393(12) 3_755
N1 C1 1.393(12) .
